data_4329982
loop_
_publ_author_name
'Romain J. Adcock'
'Duc Hanh Nguyen'
'Sonia Ladeira'
'Carole Le Berre'
'Philippe Serp'
'Philippe Kalck'

_publ_section_title
;
 Reactivity of Rhodium(I) Complexes Bearing Nitrogen-Containing Ligands
 toward CH3I: Synthesis and Full Characterization of Neutral
 cis-[RhX(CO)2(L)] and Acetyl [RhI(\m-I)(COMe)(CO)(L)]2 Complexes
;
_journal_name_full 'Inorganic Chemistry'
_journal_page_first 8670
_journal_page_last 8685
_journal_paper_doi 10.1021/ic2019988
_journal_volume 51
_journal_year 2012
_chemical_compound_source 'synthesis as described'
_chemical_formula_moiety 'C6 H6 I N2 O2 Rh'
_chemical_formula_sum 'C6 H6 I N2 O2 Rh'
_chemical_formula_weight 367.94
_chemical_name_systematic
;
 ?
;
_space_group_IT_number 2
_symmetry_cell_setting triclinic
_symmetry_Int_Tables_number 2
_symmetry_space_group_name_Hall '-P 1'
_symmetry_space_group_name_H-M 'P -1'
_atom_sites_solution_hydrogens geom
_atom_sites_solution_primary direct
_atom_sites_solution_secondary difmap
_cell_angle_alpha 86.941(4)
_cell_angle_beta 85.400(4)
_cell_angle_gamma 64.642(5)
_cell_formula_units_Z 4
_cell_length_a 8.1648(4)
_cell_length_b 9.3741(4)
_cell_length_c 14.6087(7)
_cell_measurement_reflns_used 5201
_cell_measurement_temperature 180(2)
_cell_measurement_theta_max 28.5961
_cell_measurement_theta_min 3.6448
_cell_measurement_wavelength 0.71073
_cell_volume 1006.91(9)
_computing_cell_refinement 'CrysAlisPro, Oxford Diffraction Ltd.'
_computing_data_collection 'CrysAlisPro, Oxford Diffraction Ltd.'
_computing_data_reduction 'CrysAlisPro, Oxford Diffraction Ltd.'
_computing_molecular_graphics 'Ortep-3 for Windows (Farrugia, 1997)'
_computing_publication_material 'WinGX publication routines (Farrugia, 1999)'
_computing_structure_refinement 'SHELXL-97 (Sheldrick, 1997)'
_computing_structure_solution 'SIR92 (Giacovazzo et al, 1993)'
_diffrn_ambient_temperature 180(2)
_diffrn_measured_fraction_theta_full 0.997
_diffrn_measured_fraction_theta_max 0.997
_diffrn_measurement_device_type 'Xcalibur, Eos, Gemini ultra'
_diffrn_measurement_method \w-\f
_diffrn_radiation_monochromator graphite
_diffrn_radiation_probe x-ray
_diffrn_radiation_source 'Enhance (Mo) x-ray Source'
_diffrn_radiation_type MoK\a
_diffrn_radiation_wavelength 0.71073
_diffrn_reflns_av_R_equivalents 0.0356
_diffrn_reflns_av_unetI/netI 0.0305
_diffrn_reflns_limit_h_max 9
_diffrn_reflns_limit_h_min -9
_diffrn_reflns_limit_k_max 11
_diffrn_reflns_limit_k_min -11
_diffrn_reflns_limit_l_max 17
_diffrn_reflns_limit_l_min -17
_diffrn_reflns_number 15125
_diffrn_reflns_theta_full 25.35
_diffrn_reflns_theta_max 25.35
_diffrn_reflns_theta_min 3.65
_diffrn_standards_decay_% 0
_diffrn_standards_interval_count 0
_diffrn_standards_interval_time 0
_diffrn_standards_number 0
_exptl_absorpt_coefficient_mu 4.726
_exptl_absorpt_correction_T_max 0.695
_exptl_absorpt_correction_T_min 0.510
_exptl_absorpt_correction_type multi-scan
_exptl_absorpt_process_details
;
        CrysAlisPro, Oxford Diffraction Ltd.,
Version 1.171.33.66 (release 28-04-2010 CrysAlis171 .NET)
(compiled Apr 28 2010,14:27:37)
empirical absorption correction using spherical harmonics,
 implemented in SCALE3 ABSPACK scaling algorithm.
;
_exptl_crystal_colour yellow
_exptl_crystal_density_diffrn 2.427
_exptl_crystal_description block
_exptl_crystal_F_000 680
_exptl_crystal_size_max 0.18
_exptl_crystal_size_mid 0.12
_exptl_crystal_size_min 0.08
_refine_diff_density_max 0.571
_refine_diff_density_min -0.449
_refine_diff_density_rms 0.1
_refine_ls_extinction_method none
_refine_ls_goodness_of_fit_ref 1.034
_refine_ls_hydrogen_treatment constr
_refine_ls_matrix_type full
_refine_ls_number_parameters 219
_refine_ls_number_reflns 3675
_refine_ls_number_restraints 0
_refine_ls_restrained_S_all 1.034
_refine_ls_R_factor_all 0.0321
_refine_ls_R_factor_gt 0.0238
_refine_ls_shift/su_max 0.001
_refine_ls_shift/su_mean 0
_refine_ls_structure_factor_coef Fsqd
_refine_ls_weighting_details 'calc w=1/[\s^2^(Fo^2^)+(0.0218P)^2^+0.1913P] where P=(Fo^2^+2Fc^2^)/3'
_refine_ls_weighting_scheme calc
_refine_ls_wR_factor_gt 0.049
_refine_ls_wR_factor_ref 0.0521
_reflns_number_gt 3143
_reflns_number_total 3675
_reflns_threshold_expression >2sigma(I)
_cod_data_source_file ic2019988_si_002_08.cif
_cod_data_source_block 4f
_cod_database_code 4329982

loop_
_symmetry_equiv_pos_as_xyz
'x, y, z'
'-x, -y, -z'

loop_
_atom_site_label
_atom_site_type_symbol
_atom_site_fract_x
_atom_site_fract_y
_atom_site_fract_z
_atom_site_U_iso_or_equiv
_atom_site_adp_type
_atom_site_occupancy
_atom_site_symmetry_multiplicity
_atom_site_calc_flag
_atom_site_refinement_flags
C1 C 0.2414(6) 0.5312(5) 0.6132(3) 0.0370(10) Uani 1 1 d .
C2 C -0.0283(6) 0.6033(5) 0.7382(3) 0.0356(10) Uani 1 1 d .
C3 C -0.5570(6) 0.9764(5) 0.6106(3) 0.0394(11) Uani 1 1 d .
H3 H -0.6484 1.0816 0.6146 0.047 Uiso 1 1 calc R
C4 C -0.5848(6) 0.8475(5) 0.5936(3) 0.0396(10) Uani 1 1 d .
H4 H -0.6967 0.8438 0.584 0.047 Uiso 1 1 calc R
C5 C -0.4134(6) 0.7225(5) 0.5936(3) 0.0350(10) Uani 1 1 d .
H5 H -0.3884 0.6156 0.5835 0.042 Uiso 1 1 calc R
C6 C -0.2875(7) 1.0256(5) 0.6404(3) 0.0478(12) Uani 1 1 d .
H6A H -0.3686 1.1377 0.6319 0.072 Uiso 1 1 calc R
H6B H -0.1788 0.998 0.5987 0.072 Uiso 1 1 calc R
H6C H -0.2522 1.0053 0.704 0.072 Uiso 1 1 calc R
C7 C 1.1129(6) -0.0817(5) 0.8220(3) 0.0367(10) Uani 1 1 d .
C8 C 1.1515(6) 0.1825(5) 0.8195(3) 0.0395(10) Uani 1 1 d .
C9 C 0.6118(6) 0.5887(5) 0.9360(3) 0.0381(10) Uani 1 1 d .
H9 H 0.5104 0.6858 0.9246 0.046 Uiso 1 1 calc R
C10 C 0.7208(6) 0.5550(5) 1.0077(3) 0.0418(11) Uani 1 1 d .
H10 H 0.7102 0.6232 1.0558 0.05 Uiso 1 1 calc R
C11 C 0.8498(6) 0.4011(5) 0.9959(3) 0.0357(10) Uani 1 1 d .
H11 H 0.9453 0.3458 1.0353 0.043 Uiso 1 1 calc R
C12 C 0.6047(6) 0.4374(5) 0.8010(3) 0.0434(11) Uani 1 1 d .
H12A H 0.508 0.5378 0.7816 0.065 Uiso 1 1 calc R
H12B H 0.5559 0.3585 0.812 0.065 Uiso 1 1 calc R
H12C H 0.7031 0.401 0.7527 0.065 Uiso 1 1 calc R
O1 O 0.3938(4) 0.4590(4) 0.6147(2) 0.0536(9) Uani 1 1 d .
O2 O -0.0341(5) 0.5763(4) 0.8140(2) 0.0533(9) Uani 1 1 d .
O7 O 1.1989(5) -0.2052(4) 0.7962(2) 0.0537(9) Uani 1 1 d .
O8 O 1.2609(5) 0.2201(4) 0.7902(2) 0.0530(8) Uani 1 1 d .
Rh2 Rh 0.97597(4) 0.11829(4) 0.86573(2) 0.03151(9) Uani 1 1 d .
Rh1 Rh -0.00646(4) 0.64447(4) 0.61331(2) 0.02963(9) Uani 1 1 d .
I1 I 0.04009(4) 0.72059(3) 0.438259(18) 0.03543(8) Uani 1 1 d .
I2 I 0.72525(4) 0.01977(3) 0.925820(19) 0.04162(9) Uani 1 1 d .
N1 N -0.2889(4) 0.7729(4) 0.6098(2) 0.0289(7) Uani 1 1 d .
N2 N -0.3802(5) 0.9311(4) 0.6206(2) 0.0317(8) Uani 1 1 d .
N3 N 0.8204(5) 0.3421(4) 0.9211(2) 0.0323(8) Uani 1 1 d .
N4 N 0.6742(5) 0.4592(4) 0.8847(2) 0.0332(8) Uani 1 1 d .

loop_
_atom_site_aniso_label
_atom_site_aniso_U_11
_atom_site_aniso_U_22
_atom_site_aniso_U_33
_atom_site_aniso_U_23
_atom_site_aniso_U_13
_atom_site_aniso_U_12
C1 0.033(3) 0.041(3) 0.036(2) -0.0036(19) -0.004(2) -0.015(2)
C2 0.032(3) 0.031(2) 0.044(3) -0.0003(19) -0.007(2) -0.013(2)
C3 0.032(3) 0.037(3) 0.036(2) -0.0011(18) 0.0006(19) -0.002(2)
C4 0.025(3) 0.049(3) 0.040(2) 0.002(2) -0.0013(19) -0.010(2)
C5 0.028(3) 0.037(2) 0.038(2) 0.0017(18) 0.0001(19) -0.013(2)
C6 0.052(3) 0.035(3) 0.057(3) -0.007(2) -0.008(2) -0.017(2)
C7 0.032(3) 0.040(3) 0.037(2) -0.0034(19) -0.0012(19) -0.014(2)
C8 0.036(3) 0.035(2) 0.037(2) -0.0085(18) 0.001(2) -0.005(2)
C9 0.033(3) 0.031(2) 0.044(3) -0.0066(19) 0.006(2) -0.008(2)
C10 0.039(3) 0.040(3) 0.047(3) -0.018(2) 0.009(2) -0.018(2)
C11 0.036(3) 0.041(3) 0.031(2) -0.0021(18) -0.0010(18) -0.018(2)
C12 0.038(3) 0.045(3) 0.036(2) -0.0004(19) -0.012(2) -0.006(2)
O1 0.027(2) 0.059(2) 0.067(2) -0.0032(16) -0.0090(16) -0.0083(17)
O2 0.061(2) 0.062(2) 0.0364(19) 0.0081(15) -0.0031(16) -0.0274(19)
O7 0.048(2) 0.0354(19) 0.066(2) -0.0147(16) 0.0097(17) -0.0077(16)
O8 0.042(2) 0.057(2) 0.062(2) -0.0149(16) 0.0085(17) -0.0235(18)
Rh2 0.0268(2) 0.03005(18) 0.03191(18) -0.00451(13) -0.00155(14) -0.00626(15)
Rh1 0.02263(19) 0.03078(18) 0.03323(18) -0.00074(13) -0.00461(13) -0.00874(14)
I1 0.02862(17) 0.03780(16) 0.03568(16) 0.00088(11) -0.00020(12) -0.01065(13)
I2 0.03697(19) 0.03831(17) 0.04687(18) -0.00105(12) 0.00185(13) -0.01421(14)
N1 0.0229(19) 0.0290(18) 0.0304(17) -0.0016(13) -0.0004(14) -0.0071(15)
N2 0.029(2) 0.0289(19) 0.0308(18) -0.0015(14) -0.0035(15) -0.0060(16)
N3 0.028(2) 0.0332(19) 0.0324(19) -0.0022(14) -0.0017(15) -0.0102(16)
N4 0.028(2) 0.0329(19) 0.0331(18) -0.0015(14) -0.0017(15) -0.0071(16)

loop_
_atom_type_symbol
_atom_type_description
_atom_type_scat_dispersion_real
_atom_type_scat_dispersion_imag
_atom_type_scat_source
C C 0.0033 0.0016 'International Tables Vol C Tables 4.2.6.8 and 6.1.1.4'
H H 0 0 'International Tables Vol C Tables 4.2.6.8 and 6.1.1.4'
O O 0.0106 0.006 'International Tables Vol C Tables 4.2.6.8 and 6.1.1.4'
Rh Rh -1.1178 0.9187 'International Tables Vol C Tables 4.2.6.8 and 6.1.1.4'
I I -0.4742 1.8119 'International Tables Vol C Tables 4.2.6.8 and 6.1.1.4'
N N 0.0061 0.0033 'International Tables Vol C Tables 4.2.6.8 and 6.1.1.4'

loop_
_geom_angle_atom_site_label_1
_geom_angle_atom_site_label_2
_geom_angle_atom_site_label_3
_geom_angle
O1 C1 Rh1 178.4(4)
O2 C2 Rh1 177.2(4)
N2 C3 C4 109.0(4)
N2 C3 H3 125.5
C4 C3 H3 125.5
C3 C4 C5 104.6(4)
C3 C4 H4 127.7
C5 C4 H4 127.7
N1 C5 C4 110.7(4)
N1 C5 H5 124.6
C4 C5 H5 124.6
N2 C6 H6A 109.5
N2 C6 H6B 109.5
H6A C6 H6B 109.5
N2 C6 H6C 109.5
H6A C6 H6C 109.5
H6B C6 H6C 109.5
O7 C7 Rh2 178.9(4)
O8 C8 Rh2 179.0(4)
N4 C9 C10 107.3(4)
N4 C9 H9 126.3
C10 C9 H9 126.3
C9 C10 C11 106.0(4)
C9 C10 H10 127
C11 C10 H10 127
N3 C11 C10 110.0(4)
N3 C11 H11 125
C10 C11 H11 125
N4 C12 H12A 109.5
N4 C12 H12B 109.5
H12A C12 H12B 109.5
N4 C12 H12C 109.5
H12A C12 H12C 109.5
H12B C12 H12C 109.5
C7 Rh2 C8 90.73(18)
C7 Rh2 N3 177.59(15)
C8 Rh2 N3 90.48(15)
C7 Rh2 I2 87.54(13)
C8 Rh2 I2 177.64(12)
N3 Rh2 I2 91.31(9)
C1 Rh1 C2 90.22(18)
C1 Rh1 N1 178.54(15)
C2 Rh1 N1 91.14(16)
C1 Rh1 I1 87.78(13)
C2 Rh1 I1 174.55(12)
N1 Rh1 I1 90.91(8)
C5 N1 N2 105.9(3)
C5 N1 Rh1 129.1(3)
N2 N1 Rh1 124.9(2)
C3 N2 N1 109.7(3)
C3 N2 C6 129.0(4)
N1 N2 C6 121.3(3)
C11 N3 N4 106.0(3)
C11 N3 Rh2 127.6(3)
N4 N3 Rh2 126.4(2)
C9 N4 N3 110.7(3)
C9 N4 C12 128.1(4)
N3 N4 C12 121.2(3)

loop_
_geom_bond_atom_site_label_1
_geom_bond_atom_site_label_2
_geom_bond_distance
C1 O1 1.135(5)
C1 Rh1 1.839(5)
C2 O2 1.125(5)
C2 Rh1 1.855(4)
C3 N2 1.337(5)
C3 C4 1.360(6)
C3 H3 0.95
C4 C5 1.388(6)
C4 H4 0.95
C5 N1 1.332(5)
C5 H5 0.95
C6 N2 1.441(5)
C6 H6A 0.98
C6 H6B 0.98
C6 H6C 0.98
C7 O7 1.133(5)
C7 Rh2 1.841(4)
C8 O8 1.140(5)
C8 Rh2 1.847(5)
C9 N4 1.342(5)
C9 C10 1.364(6)
C9 H9 0.95
C10 C11 1.384(6)
C10 H10 0.95
C11 N3 1.333(5)
C11 H11 0.95
C12 N4 1.448(5)
C12 H12A 0.98
C12 H12B 0.98
C12 H12C 0.98
Rh2 N3 2.099(3)
Rh2 I2 2.6568(4)
Rh1 N1 2.099(3)
Rh1 I1 2.6599(4)
N1 N2 1.357(4)
N3 N4 1.353(4)
